data_9011067
loop_
_publ_author_name
'Woodrow, P. J.'

_publ_section_title
;
 The crystal structure of astrophyllite
;
_journal_name_full 'Acta Crystallographica'
_journal_page_first 673
_journal_page_last 678
_journal_paper_doi 10.1107/S0365110X67001331
_journal_volume 22
_journal_year 1967
_chemical_compound_source 'El Paso County, Colorado, USA'
_chemical_formula_sum 'Fe6.3 K1.8 Mn0.7 Na1.2 Nb0.2 O31 Si8 Sn0.1 Ti1.6 Zr0.1'
_chemical_name_mineral Astrophyllite
_space_group_IT_number 2
_symmetry_space_group_name_Hall '-P 1 (-x,-1/2*y+1/2*z,1/2*y+1/2*z)'
_symmetry_space_group_name_H-M 'A -1'
_cell_angle_alpha 85.13
_cell_angle_beta 90.
_cell_angle_gamma 103.22
_cell_length_a 5.36
_cell_length_b 11.76
_cell_length_c 21.07999
_cell_formula_units_Z 2
_cell_volume 1288.607
_database_code_amcsd 0009310
_exptl_crystal_density_diffrn 3.415
_cod_original_formula_sum 'K1.8 Na1.2 (Fe6.3 Mn.7) (Ti1.6 Nb.2 Zr.1 Sn.1) Si8 O31'
_cod_database_code 9011067

loop_
_space_group_symop_operation_xyz
x,y,z
x,1/2+y,1/2+z
-x,-y,-z
-x,1/2-y,1/2-z

loop_
_atom_site_label
_atom_site_fract_x
_atom_site_fract_y
_atom_site_fract_z
_atom_site_occupancy
_atom_site_U_iso_or_equiv
K1 0.40000 0.23500 0.00200 0.90000 0.03983
NaK1 0.40000 0.23500 0.00200 0.10000 0.03983
Na 0.00000 0.50000 0.00000 1.00000 0.03436
Fe1 0.14000 0.03400 0.26000 0.90000 0.00673
Mn1 0.14000 0.03400 0.26000 0.10000 0.00673
Fe2 0.71000 0.17600 0.25600 0.90000 0.00979
Mn2 0.71000 0.17600 0.25600 0.10000 0.00979
Fe3 0.57000 0.89100 0.25700 0.90000 0.00970
Mn3 0.57000 0.89100 0.25700 0.10000 0.00970
Fe4 0.00000 0.75000 0.25000 0.90000 0.01206
Mn4 0.00000 0.75000 0.25000 0.10000 0.01206
Ti1 0.51000 0.48800 0.09700 0.80000 0.00258
NbTi1 0.51000 0.48800 0.09700 0.10000 0.00258
ZrTi1 0.51000 0.48800 0.09700 0.05000 0.00258
SnTi1 0.51000 0.48800 0.09700 0.05000 0.00258
Si1 0.81000 0.04900 0.13000 1.00000 0.02446
Si2 0.98000 0.31400 0.11800 1.00000 0.02289
Si3 0.09000 0.65400 0.11500 1.00000 0.02253
Si4 0.24000 0.92000 0.12800 1.00000 0.02472
O1 0.81000 0.03700 0.20200 1.00000 0.03067
O2 0.38000 0.17800 0.20400 1.00000 0.03009
O3 0.95000 0.32100 0.19300 1.00000 0.03135
O4 0.53000 0.47400 0.18700 1.00000 0.03042
O5 0.10000 0.62400 0.19400 1.00000 0.03038
O6 0.67000 0.76500 0.20100 1.00000 0.02997
O7 0.24000 0.90700 0.20300 1.00000 0.03050
O8 0.88000 0.17900 0.09900 1.00000 0.03121
O9 0.27000 0.35600 0.08500 1.00000 0.03118
O10 0.79000 0.39000 0.08600 1.00000 0.03002
O11 0.29000 0.59300 0.08300 1.00000 0.03166
O12 0.80000 0.62200 0.08500 1.00000 0.03107
O13 0.19000 0.80100 0.09800 1.00000 0.03132
O14 0.52000 0.99400 0.10300 1.00000 0.02971
O15 0.03000 0.98500 0.09900 1.00000 0.03056
O16 0.50000 0.50000 0.00000 1.00000 0.03211

loop_
_cod_related_entry_id
_cod_related_entry_database
_cod_related_entry_code
1 AMCSD 0009310
